data_7157105
loop_
_publ_author_name
'Cao, Jun'
'Sun, Jing'
'Yan, Chao-Guo'

_publ_section_title
;
 Construction of indeno[1,2-a]fluorene via domino reaction of
 1,3-indanedione and 3-arylideneindolin-2-ones or chalcones.
;
_journal_issue 40
_journal_name_full 'Organic &amp; biomolecular chemistry'
_journal_page_first 9008
_journal_page_last 9013
_journal_paper_doi 10.1039/c9ob01779h
_journal_volume 17
_journal_year 2019
_chemical_formula_moiety 'C34 H19 Br O3'
_chemical_formula_sum 'C34 H19 Br O3'
_chemical_formula_weight 555.40
_space_group_crystal_system triclinic
_space_group_IT_number 2
_space_group_name_Hall '-P 1'
_space_group_name_H-M_alt 'P -1'
_symmetry_space_group_name_Hall '-P 1'
_symmetry_space_group_name_H-M 'P -1'
_atom_sites_solution_hydrogens geom
_audit_creation_method SHELXL-2014/7
_audit_update_record
;
2019-05-24 deposited with the CCDC.    2019-09-20 downloaded from the CCDC.
;
_cell_angle_alpha 77.2599(14)
_cell_angle_beta 71.5053(14)
_cell_angle_gamma 73.2936(15)
_cell_formula_units_Z 6
_cell_length_a 14.3618(6)
_cell_length_b 16.8874(8)
_cell_length_c 19.6152(9)
_cell_measurement_reflns_used 9969
_cell_measurement_temperature 296(2)
_cell_measurement_theta_max 26.56
_cell_measurement_theta_min 2.30
_cell_volume 4277.2(3)
_computing_structure_refinement 'SHELXL-2014/7 (Sheldrick, 2014)'
_diffrn_ambient_temperature 296(2)
_diffrn_measured_fraction_theta_full 0.993
_diffrn_measured_fraction_theta_max 0.993
_diffrn_measurement_device_type 'CCD area detector'
_diffrn_measurement_method 'phi and omega scans'
_diffrn_radiation_source 'fine-focus sealed tube'
_diffrn_radiation_type MoK\a
_diffrn_radiation_wavelength 0.71073
_diffrn_reflns_av_R_equivalents 0.0746
_diffrn_reflns_av_unetI/netI 0.0905
_diffrn_reflns_Laue_measured_fraction_full 0.993
_diffrn_reflns_Laue_measured_fraction_max 0.993
_diffrn_reflns_limit_h_max 17
_diffrn_reflns_limit_h_min -17
_diffrn_reflns_limit_k_max 20
_diffrn_reflns_limit_k_min -20
_diffrn_reflns_limit_l_max 24
_diffrn_reflns_limit_l_min -24
_diffrn_reflns_number 61780
_diffrn_reflns_point_group_measured_fraction_full 0.993
_diffrn_reflns_point_group_measured_fraction_max 0.993
_diffrn_reflns_theta_full 25.242
_diffrn_reflns_theta_max 26.000
_diffrn_reflns_theta_min 1.106
_exptl_absorpt_coefficient_mu 1.473
_exptl_absorpt_correction_T_max 0.745
_exptl_absorpt_correction_T_min 0.709
_exptl_absorpt_correction_type multi-scan
_exptl_absorpt_process_details sadabs
_exptl_crystal_colour yellow
_exptl_crystal_density_diffrn 1.294
_exptl_crystal_description block
_exptl_crystal_F_000 1692
_exptl_crystal_size_max 0.240
_exptl_crystal_size_mid 0.220
_exptl_crystal_size_min 0.200
_refine_diff_density_max 1.649
_refine_diff_density_min -1.024
_refine_diff_density_rms 0.089
_refine_ls_extinction_method none
_refine_ls_goodness_of_fit_ref 1.028
_refine_ls_hydrogen_treatment constr
_refine_ls_matrix_type full
_refine_ls_number_parameters 1030
_refine_ls_number_reflns 16692
_refine_ls_number_restraints 0
_refine_ls_restrained_S_all 1.028
_refine_ls_R_factor_all 0.1346
_refine_ls_R_factor_gt 0.0705
_refine_ls_shift/su_max 0.000
_refine_ls_shift/su_mean 0.000
_refine_ls_structure_factor_coef Fsqd
_refine_ls_weighting_details 'w=1/[\s^2^(Fo^2^)+(0.0762P)^2^+9.7509P] where P=(Fo^2^+2Fc^2^)/3'
_refine_ls_weighting_scheme calc
_refine_ls_wR_factor_gt 0.1642
_refine_ls_wR_factor_ref 0.1930
_reflns_Friedel_coverage 0.000
_reflns_number_gt 9649
_reflns_number_total 16692
_reflns_threshold_expression 'I > 2\s(I)'
_cod_data_source_file c9ob01779h2.cif
_cod_data_source_block 4d
_cod_depositor_comments 'Adding full bibliography for 7157095--7157106.cif.'
_cod_database_code 7157105
_shelx_shelxl_version_number 2014/7
_shelx_space_group_comment
;
The symmetry employed for this shelxl refinement is uniquely defined
by the following loop, which should always be used as a source of
symmetry information in preference to the above space-group names.
They are only intended as comments.
;
_shelx_estimated_absorpt_t_min 0.719
_shelx_estimated_absorpt_t_max 0.757

loop_
_space_group_symop_operation_xyz
'x, y, z'
'-x, -y, -z'

loop_
_atom_site_label
_atom_site_type_symbol
_atom_site_fract_x
_atom_site_fract_y
_atom_site_fract_z
_atom_site_U_iso_or_equiv
_atom_site_adp_type
_atom_site_occupancy
_atom_site_site_symmetry_order
_atom_site_calc_flag
_atom_site_refinement_flags_posn
_atom_site_refinement_flags_adp
Br1 Br 0.86357(5) 0.57540(5) 0.37279(3) 0.0631(2) Uani 1 1 d . .
Br2 Br 0.07295(6) 1.13986(4) 0.96045(3) 0.0585(2) Uani 1 1 d . .
Br3 Br 0.80578(6) 0.29191(6) -0.30257(4) 0.0789(3) Uani 1 1 d . .
C1 C 1.0438(3) 0.6879(3) 0.6229(2) 0.0191(10) Uani 1 1 d . .
C2 C 1.1453(3) 0.6580(3) 0.5704(3) 0.0233(11) Uani 1 1 d . .
C3 C 1.2205(3) 0.6719(3) 0.6014(2) 0.0239(11) Uani 1 1 d . .
C4 C 1.3243(4) 0.6529(3) 0.5756(3) 0.0315(12) Uani 1 1 d . .
H4 H 1.3568 0.6288 0.5333 0.038 Uiso 1 1 calc R U
C5 C 1.3790(4) 0.6711(3) 0.6154(3) 0.0336(13) Uani 1 1 d . .
H5 H 1.4492 0.6582 0.5998 0.040 Uiso 1 1 calc R U
C6 C 1.3306(4) 0.7077(3) 0.6772(3) 0.0302(12) Uani 1 1 d . .
H6 H 1.3689 0.7206 0.7017 0.036 Uiso 1 1 calc R U
C7 C 1.2259(3) 0.7260(3) 0.7041(3) 0.0254(11) Uani 1 1 d . .
H7 H 1.1940 0.7501 0.7464 0.031 Uiso 1 1 calc R U
C8 C 1.1706(3) 0.7070(3) 0.6657(2) 0.0214(10) Uani 1 1 d . .
C9 C 1.0608(3) 0.7163(3) 0.6791(2) 0.0177(10) Uani 1 1 d . .
C10 C 0.9784(3) 0.7451(3) 0.7346(2) 0.0168(10) Uani 1 1 d . .
C11 C 0.9686(3) 0.7779(3) 0.8021(2) 0.0200(10) Uani 1 1 d . .
C12 C 0.8598(3) 0.8014(3) 0.8377(2) 0.0218(10) Uani 1 1 d . .
C13 C 0.8105(4) 0.8369(3) 0.9005(2) 0.0303(12) Uani 1 1 d . .
H13 H 0.8466 0.8495 0.9269 0.036 Uiso 1 1 calc R U
C14 C 0.7060(4) 0.8533(3) 0.9233(3) 0.0380(13) Uani 1 1 d . .
H14 H 0.6714 0.8771 0.9655 0.046 Uiso 1 1 calc R U
C15 C 0.6528(4) 0.8347(3) 0.8839(3) 0.0328(12) Uani 1 1 d . .
H15 H 0.5826 0.8463 0.8999 0.039 Uiso 1 1 calc R U
C16 C 0.7021(3) 0.7988(3) 0.8205(2) 0.0269(11) Uani 1 1 d . .
H16 H 0.6656 0.7870 0.7940 0.032 Uiso 1 1 calc R U
C17 C 0.8066(3) 0.7811(3) 0.7977(2) 0.0210(10) Uani 1 1 d . .
C18 C 0.8800(3) 0.7450(3) 0.7335(2) 0.0178(10) Uani 1 1 d . .
C19 C 0.6217(4) 0.6415(3) 0.7109(3) 0.0327(12) Uani 1 1 d . .
H19 H 0.5941 0.6793 0.6761 0.039 Uiso 1 1 calc R U
C20 C 0.5749(4) 0.5785(4) 0.7511(3) 0.0423(14) Uani 1 1 d . .
H20 H 0.5172 0.5736 0.7422 0.051 Uiso 1 1 calc R U
C21 C 0.6130(4) 0.5223(3) 0.8050(3) 0.0323(12) Uani 1 1 d . .
C22 C 0.5632(4) 0.4527(4) 0.8488(3) 0.0533(17) Uani 1 1 d . .
H22A H 0.6115 0.4088 0.8681 0.080 Uiso 1 1 calc R U
H22B H 0.5387 0.4312 0.8181 0.080 Uiso 1 1 calc R U
H22C H 0.5077 0.4738 0.8879 0.080 Uiso 1 1 calc R U
C23 C 0.7006(4) 0.5301(3) 0.8163(3) 0.0302(12) Uani 1 1 d . .
H23 H 0.7272 0.4932 0.8519 0.036 Uiso 1 1 calc R U
C24 C 0.7486(3) 0.5922(3) 0.7751(2) 0.0253(11) Uani 1 1 d . .
H24 H 0.8075 0.5961 0.7831 0.030 Uiso 1 1 calc R U
C25 C 0.7101(3) 0.6487(3) 0.7221(2) 0.0205(10) Uani 1 1 d . .
C26 C 0.7593(3) 0.7156(3) 0.6772(2) 0.0202(10) Uani 1 1 d . .
C27 C 0.8646(3) 0.7142(3) 0.6793(2) 0.0166(9) Uani 1 1 d . .
C28 C 0.9484(3) 0.6859(3) 0.6218(2) 0.0198(10) Uani 1 1 d . .
C29 C 0.9320(3) 0.6556(3) 0.5609(2) 0.0220(10) Uani 1 1 d . .
C30 C 0.9499(4) 0.7006(3) 0.4918(2) 0.0281(11) Uani 1 1 d . .
H30 H 0.9754 0.7477 0.4828 0.034 Uiso 1 1 calc R U
C31 C 0.9301(4) 0.6759(3) 0.4359(3) 0.0315(12) Uani 1 1 d . .
H31 H 0.9414 0.7066 0.3897 0.038 Uiso 1 1 calc R U
C32 C 0.8938(4) 0.6058(4) 0.4497(3) 0.0348(13) Uani 1 1 d . .
C33 C 0.8777(4) 0.5584(4) 0.5175(3) 0.0384(14) Uani 1 1 d . .
H33 H 0.8545 0.5101 0.5258 0.046 Uiso 1 1 calc R U
C34 C 0.8968(4) 0.5844(3) 0.5726(3) 0.0310(12) Uani 1 1 d . .
H34 H 0.8858 0.5533 0.6187 0.037 Uiso 1 1 calc R U
C35 C -0.0622(3) 0.9916(3) 0.7123(2) 0.0231(11) Uani 1 1 d . .
C36 C -0.1631(4) 1.0243(3) 0.7634(3) 0.0311(12) Uani 1 1 d . .
C37 C -0.2391(4) 1.0091(3) 0.7335(3) 0.0290(12) Uani 1 1 d . .
C38 C -0.3432(4) 1.0284(3) 0.7599(3) 0.0399(14) Uani 1 1 d . .
H38 H -0.3750 1.0548 0.8010 0.048 Uiso 1 1 calc R U
C39 C -0.3983(4) 1.0073(4) 0.7234(3) 0.0463(15) Uani 1 1 d . .
H39 H -0.4685 1.0200 0.7397 0.056 Uiso 1 1 calc R U
C40 C -0.3500(4) 0.9672(3) 0.6625(3) 0.0396(14) Uani 1 1 d . .
H40 H -0.3885 0.9519 0.6396 0.048 Uiso 1 1 calc R U
C41 C -0.2448(4) 0.9492(3) 0.6347(3) 0.0303(12) Uani 1 1 d . .
H41 H -0.2129 0.9234 0.5933 0.036 Uiso 1 1 calc R U
C42 C -0.1903(3) 0.9713(3) 0.6714(3) 0.0235(11) Uani 1 1 d . .
C43 C -0.0794(3) 0.9613(3) 0.6573(2) 0.0201(10) Uani 1 1 d . .
C44 C 0.0037(3) 0.9302(3) 0.6024(2) 0.0176(10) Uani 1 1 d . .
C45 C 0.0116(3) 0.8981(3) 0.5358(2) 0.0189(10) Uani 1 1 d . .
C46 C 0.1222(3) 0.8741(3) 0.4994(2) 0.0197(10) Uani 1 1 d . .
C47 C 0.1696(4) 0.8393(3) 0.4359(2) 0.0288(12) Uani 1 1 d . .
H47 H 0.1324 0.8283 0.4094 0.035 Uiso 1 1 calc R U
C48 C 0.2736(4) 0.8215(3) 0.4131(3) 0.0295(12) Uani 1 1 d . .
H48 H 0.3076 0.7981 0.3707 0.035 Uiso 1 1 calc R U
C49 C 0.3276(4) 0.8384(3) 0.4534(3) 0.0277(11) Uani 1 1 d . .
H49 H 0.3978 0.8258 0.4373 0.033 Uiso 1 1 calc R U
C50 C 0.2806(3) 0.8734(3) 0.5168(2) 0.0235(11) Uani 1 1 d . .
H50 H 0.3181 0.8838 0.5434 0.028 Uiso 1 1 calc R U
C51 C 0.1756(3) 0.8927(3) 0.5396(2) 0.0170(10) Uani 1 1 d . .
C52 C 0.1019(3) 0.9295(3) 0.6038(2) 0.0170(10) Uani 1 1 d . .
C53 C 0.3765(3) 1.0134(3) 0.6098(3) 0.0278(11) Uani 1 1 d . .
H53 H 0.4082 0.9700 0.6392 0.033 Uiso 1 1 calc R U
C54 C 0.4288(4) 1.0697(3) 0.5642(3) 0.0322(12) Uani 1 1 d . .
H54 H 0.4959 1.0639 0.5625 0.039 Uiso 1 1 calc R U
C55 C 0.3819(4) 1.1359(3) 0.5202(3) 0.0298(12) Uani 1 1 d . .
C56 C 0.4384(4) 1.1986(4) 0.4703(3) 0.0498(17) Uani 1 1 d . .
H56A H 0.4739 1.2162 0.4961 0.075 Uiso 1 1 calc R U
H56B H 0.3915 1.2461 0.4534 0.075 Uiso 1 1 calc R U
H56C H 0.4859 1.1735 0.4295 0.075 Uiso 1 1 calc R U
C57 C 0.2824(4) 1.1434(3) 0.5233(3) 0.0291(12) Uani 1 1 d . .
H57 H 0.2505 1.1872 0.4943 0.035 Uiso 1 1 calc R U
C58 C 0.2296(4) 1.0860(3) 0.5691(2) 0.0252(11) Uani 1 1 d . .
H58 H 0.1627 1.0916 0.5705 0.030 Uiso 1 1 calc R U
C59 C 0.2758(3) 1.0205(3) 0.6127(2) 0.0193(10) Uani 1 1 d . .
C60 C 0.2222(3) 0.9577(3) 0.6617(2) 0.0197(10) Uani 1 1 d . .
C61 C 0.1177(3) 0.9603(3) 0.6583(2) 0.0182(10) Uani 1 1 d . .
C62 C 0.0325(3) 0.9927(3) 0.7139(2) 0.0220(10) Uani 1 1 d . .
C63 C 0.0467(3) 1.0276(3) 0.7731(2) 0.0241(11) Uani 1 1 d . .
C64 C 0.0511(4) 1.1106(3) 0.7628(3) 0.0310(12) Uani 1 1 d . .
H64 H 0.0479 1.1438 0.7186 0.037 Uiso 1 1 calc R U
C65 C 0.0601(4) 1.1442(3) 0.8183(3) 0.0350(13) Uani 1 1 d . .
H65 H 0.0626 1.1998 0.8120 0.042 Uiso 1 1 calc R U
C66 C 0.0652(4) 1.0936(3) 0.8825(3) 0.0338(13) Uani 1 1 d . .
C67 C 0.0642(4) 1.0100(3) 0.8935(3) 0.0394(14) Uani 1 1 d . .
H67 H 0.0710 0.9764 0.9369 0.047 Uiso 1 1 calc R U
C68 C 0.0528(4) 0.9776(3) 0.8387(3) 0.0323(12) Uani 1 1 d . .
H68 H 0.0491 0.9222 0.8458 0.039 Uiso 1 1 calc R U
C69 C 1.0373(3) 0.3617(3) -0.0626(2) 0.0196(10) Uani 1 1 d . .
C70 C 1.1312(3) 0.3316(3) -0.1203(3) 0.0238(11) Uani 1 1 d . .
C71 C 1.2159(3) 0.3314(3) -0.0927(3) 0.0259(11) Uani 1 1 d . .
C72 C 1.3185(4) 0.3083(3) -0.1258(3) 0.0372(13) Uani 1 1 d . .
H72 H 1.3424 0.2885 -0.1704 0.045 Uiso 1 1 calc R U
C73 C 1.3840(4) 0.3156(4) -0.0901(3) 0.0424(14) Uani 1 1 d . .
H73 H 1.4533 0.3005 -0.1110 0.051 Uiso 1 1 calc R U
C74 C 1.3481(4) 0.3452(3) -0.0236(3) 0.0387(14) Uani 1 1 d . .
H74 H 1.3937 0.3493 -0.0006 0.046 Uiso 1 1 calc R U
C75 C 1.2452(3) 0.3688(3) 0.0091(3) 0.0276(11) Uani 1 1 d . .
H75 H 1.2217 0.3898 0.0531 0.033 Uiso 1 1 calc R U
C76 C 1.1783(3) 0.3607(3) -0.0247(2) 0.0214(10) Uani 1 1 d . .
C77 C 1.0668(3) 0.3783(3) -0.0050(2) 0.0180(10) Uani 1 1 d . .
C78 C 0.9921(3) 0.4038(3) 0.0554(2) 0.0171(10) Uani 1 1 d . .
C79 C 0.9966(4) 0.4256(3) 0.1238(2) 0.0218(10) Uani 1 1 d . .
C80 C 0.8897(3) 0.4504(3) 0.1674(2) 0.0193(10) Uani 1 1 d . .
C81 C 0.8536(4) 0.4785(3) 0.2344(2) 0.0249(11) Uani 1 1 d . .
H81 H 0.8976 0.4821 0.2590 0.030 Uiso 1 1 calc R U
C82 C 0.7505(4) 0.5009(3) 0.2634(2) 0.0300(12) Uani 1 1 d . .
H82 H 0.7239 0.5195 0.3085 0.036 Uiso 1 1 calc R U
C83 C 0.6862(4) 0.4958(3) 0.2253(3) 0.0277(11) Uani 1 1 d . .
H83 H 0.6167 0.5126 0.2449 0.033 Uiso 1 1 calc R U
C84 C 0.7228(3) 0.4663(3) 0.1588(2) 0.0241(11) Uani 1 1 d . .
H84 H 0.6787 0.4621 0.1346 0.029 Uiso 1 1 calc R U
C85 C 0.8260(3) 0.4434(3) 0.1292(2) 0.0187(10) Uani 1 1 d . .
C86 C 0.8898(3) 0.4119(3) 0.0600(2) 0.0167(10) Uani 1 1 d . .
C87 C 0.6004(4) 0.3411(3) 0.0744(3) 0.0323(12) Uani 1 1 d . .
H87 H 0.5633 0.3866 0.0502 0.039 Uiso 1 1 calc R U
C88 C 0.5535(4) 0.2818(3) 0.1219(3) 0.0357(13) Uani 1 1 d . .
H88 H 0.4846 0.2881 0.1298 0.043 Uiso 1 1 calc R U
C89 C 0.6073(4) 0.2129(3) 0.1583(3) 0.0316(12) Uani 1 1 d . .
C90 C 0.5558(4) 0.1481(4) 0.2104(3) 0.0485(16) Uani 1 1 d . .
H90A H 0.5040 0.1741 0.2490 0.073 Uiso 1 1 calc R U
H90B H 0.6046 0.1053 0.2302 0.073 Uiso 1 1 calc R U
H90C H 0.5262 0.1238 0.1850 0.073 Uiso 1 1 calc R U
C91 C 0.7095(4) 0.2052(3) 0.1461(2) 0.0266(11) Uani 1 1 d . .
H91 H 0.7465 0.1594 0.1700 0.032 Uiso 1 1 calc R U
C92 C 0.7576(3) 0.2639(3) 0.0993(2) 0.0253(11) Uani 1 1 d . .
H92 H 0.8264 0.2575 0.0921 0.030 Uiso 1 1 calc R U
C93 C 0.7035(3) 0.3327(3) 0.0628(2) 0.0206(10) Uani 1 1 d . .
C94 C 0.7507(3) 0.3989(3) 0.0131(2) 0.0207(10) Uani 1 1 d . .
C95 C 0.8612(3) 0.3923(3) 0.0055(2) 0.0187(10) Uani 1 1 d . .
C96 C 0.9368(3) 0.3672(3) -0.0577(2) 0.0217(10) Uani 1 1 d . .
C97 C 0.9065(3) 0.3482(3) -0.1176(2) 0.0252(11) Uani 1 1 d . .
C98 C 0.8523(4) 0.2874(4) -0.1046(3) 0.0374(13) Uani 1 1 d . .
H98 H 0.8355 0.2580 -0.0582 0.045 Uiso 1 1 calc R U
C99 C 0.8229(4) 0.2698(4) -0.1592(3) 0.0437(15) Uani 1 1 d . .
H99 H 0.7873 0.2287 -0.1497 0.052 Uiso 1 1 calc R U
C100 C 0.8468(4) 0.3131(4) -0.2265(3) 0.0435(15) Uani 1 1 d . .
C101 C 0.9011(4) 0.3739(4) -0.2423(3) 0.0397(14) Uani 1 1 d . .
H101 H 0.9173 0.4031 -0.2889 0.048 Uiso 1 1 calc R U
C102 C 0.9306(4) 0.3902(3) -0.1869(3) 0.0292(12) Uani 1 1 d . .
H102 H 0.9675 0.4304 -0.1970 0.035 Uiso 1 1 calc R U
O1 O 1.1616(2) 0.6299(2) 0.51505(18) 0.0334(8) Uani 1 1 d . .
O2 O 1.0364(2) 0.7834(2) 0.82491(18) 0.0310(8) Uani 1 1 d . .
O3 O 0.7185(2) 0.7709(2) 0.63741(17) 0.0305(8) Uani 1 1 d . .
O4 O -0.1797(3) 1.0551(3) 0.8173(2) 0.0464(10) Uani 1 1 d . .
O5 O -0.0553(2) 0.8920(2) 0.51318(18) 0.0296(8) Uani 1 1 d . .
O6 O 0.2597(3) 0.9038(2) 0.70358(18) 0.0318(8) Uani 1 1 d . .
O7 O 1.1371(2) 0.3131(2) -0.17820(18) 0.0328(8) Uani 1 1 d . .
O8 O 1.0712(2) 0.4230(2) 0.14270(17) 0.0303(8) Uani 1 1 d . .
O9 O 0.7039(2) 0.4590(2) -0.01927(17) 0.0304(8) Uani 1 1 d . .

loop_
_atom_site_aniso_label
_atom_site_aniso_U_11
_atom_site_aniso_U_22
_atom_site_aniso_U_33
_atom_site_aniso_U_23
_atom_site_aniso_U_13
_atom_site_aniso_U_12
Br1 0.0796(5) 0.0989(6) 0.0353(3) -0.0303(4) -0.0132(3) -0.0455(4)
Br2 0.1151(6) 0.0468(4) 0.0349(3) -0.0061(3) -0.0344(4) -0.0357(4)
Br3 0.0864(6) 0.1222(7) 0.0577(4) -0.0457(5) -0.0344(4) -0.0282(5)
C1 0.021(3) 0.019(2) 0.018(2) -0.0069(19) -0.0053(19) -0.0022(19)
C2 0.023(3) 0.017(2) 0.025(3) -0.005(2) 0.002(2) -0.005(2)
C3 0.023(3) 0.024(3) 0.022(3) 0.001(2) -0.002(2) -0.008(2)
C4 0.024(3) 0.026(3) 0.036(3) -0.006(2) 0.005(2) -0.006(2)
C5 0.017(3) 0.035(3) 0.047(3) -0.001(3) -0.007(2) -0.008(2)
C6 0.023(3) 0.032(3) 0.041(3) 0.002(2) -0.014(2) -0.013(2)
C7 0.021(3) 0.026(3) 0.032(3) 0.000(2) -0.013(2) -0.008(2)
C8 0.019(3) 0.017(2) 0.026(3) 0.000(2) -0.005(2) -0.0045(19)
C9 0.018(2) 0.015(2) 0.021(2) -0.0035(19) -0.0033(19) -0.0082(19)
C10 0.019(2) 0.016(2) 0.020(2) -0.0003(19) -0.0112(19) -0.0065(19)
C11 0.026(3) 0.016(2) 0.022(2) 0.000(2) -0.010(2) -0.009(2)
C12 0.025(3) 0.021(3) 0.019(2) -0.006(2) -0.0082(19) -0.001(2)
C13 0.042(3) 0.037(3) 0.016(2) -0.013(2) -0.008(2) -0.009(2)
C14 0.037(3) 0.049(4) 0.025(3) -0.018(3) 0.002(2) -0.009(3)
C15 0.028(3) 0.043(3) 0.025(3) -0.013(2) -0.001(2) -0.005(2)
C16 0.024(3) 0.033(3) 0.026(3) -0.010(2) -0.007(2) -0.005(2)
C17 0.028(3) 0.020(3) 0.017(2) -0.003(2) -0.0076(19) -0.007(2)
C18 0.021(3) 0.016(2) 0.015(2) 0.0001(19) -0.0070(18) -0.0038(19)
C19 0.030(3) 0.038(3) 0.033(3) 0.008(2) -0.015(2) -0.014(2)
C20 0.028(3) 0.047(4) 0.060(4) 0.007(3) -0.023(3) -0.020(3)
C21 0.022(3) 0.029(3) 0.040(3) 0.007(2) -0.007(2) -0.009(2)
C22 0.035(4) 0.052(4) 0.067(4) 0.015(3) -0.012(3) -0.021(3)
C23 0.028(3) 0.034(3) 0.024(3) 0.005(2) -0.010(2) -0.005(2)
C24 0.020(3) 0.038(3) 0.019(2) -0.002(2) -0.0066(19) -0.010(2)
C25 0.017(2) 0.028(3) 0.018(2) -0.005(2) -0.0064(18) -0.004(2)
C26 0.021(3) 0.026(3) 0.016(2) -0.005(2) -0.0074(19) -0.005(2)
C27 0.016(2) 0.020(2) 0.015(2) -0.0039(19) -0.0060(18) -0.0025(19)
C28 0.024(3) 0.023(3) 0.015(2) -0.003(2) -0.0063(19) -0.008(2)
C29 0.023(3) 0.028(3) 0.019(2) -0.009(2) -0.0041(19) -0.010(2)
C30 0.033(3) 0.028(3) 0.026(3) -0.006(2) -0.009(2) -0.010(2)
C31 0.045(3) 0.037(3) 0.015(2) -0.005(2) -0.010(2) -0.010(3)
C32 0.038(3) 0.050(4) 0.026(3) -0.023(3) -0.007(2) -0.015(3)
C33 0.050(4) 0.042(3) 0.033(3) -0.015(3) -0.004(3) -0.026(3)
C34 0.045(3) 0.034(3) 0.020(3) -0.005(2) -0.005(2) -0.021(3)
C35 0.021(3) 0.024(3) 0.022(2) -0.004(2) -0.0015(19) -0.008(2)
C36 0.026(3) 0.029(3) 0.032(3) -0.006(2) 0.002(2) -0.007(2)
C37 0.022(3) 0.023(3) 0.037(3) -0.002(2) -0.002(2) -0.006(2)
C38 0.025(3) 0.037(3) 0.044(3) -0.008(3) 0.009(2) -0.005(2)
C39 0.023(3) 0.043(4) 0.064(4) 0.007(3) -0.007(3) -0.012(3)
C40 0.025(3) 0.036(3) 0.062(4) 0.004(3) -0.022(3) -0.011(2)
C41 0.024(3) 0.030(3) 0.038(3) 0.000(2) -0.011(2) -0.008(2)
C42 0.017(3) 0.021(3) 0.030(3) 0.002(2) -0.005(2) -0.006(2)
C43 0.022(3) 0.016(2) 0.022(2) 0.001(2) -0.0067(19) -0.0073(19)
C44 0.022(3) 0.010(2) 0.023(2) 0.0015(19) -0.0107(19) -0.0046(18)
C45 0.023(3) 0.013(2) 0.021(2) 0.0000(19) -0.010(2) -0.0032(19)
C46 0.024(3) 0.017(2) 0.023(2) -0.004(2) -0.011(2) -0.0045(19)
C47 0.039(3) 0.031(3) 0.023(3) -0.010(2) -0.015(2) -0.007(2)
C48 0.035(3) 0.033(3) 0.020(3) -0.013(2) -0.002(2) -0.006(2)
C49 0.018(3) 0.033(3) 0.029(3) -0.010(2) -0.001(2) -0.003(2)
C50 0.022(3) 0.027(3) 0.024(3) -0.009(2) -0.007(2) -0.005(2)
C51 0.022(3) 0.015(2) 0.016(2) -0.0007(19) -0.0055(18) -0.0064(19)
C52 0.018(2) 0.015(2) 0.020(2) -0.0026(19) -0.0065(18) -0.0051(18)
C53 0.024(3) 0.032(3) 0.027(3) 0.005(2) -0.013(2) -0.008(2)
C54 0.022(3) 0.042(3) 0.034(3) 0.009(3) -0.013(2) -0.013(2)
C55 0.028(3) 0.040(3) 0.025(3) 0.004(2) -0.010(2) -0.016(2)
C56 0.045(4) 0.061(4) 0.047(4) 0.025(3) -0.020(3) -0.035(3)
C57 0.024(3) 0.035(3) 0.027(3) 0.009(2) -0.013(2) -0.008(2)
C58 0.021(3) 0.037(3) 0.023(3) 0.001(2) -0.012(2) -0.011(2)
C59 0.021(3) 0.023(3) 0.017(2) -0.005(2) -0.0067(19) -0.007(2)
C60 0.023(3) 0.024(3) 0.015(2) -0.009(2) -0.0061(19) -0.006(2)
C61 0.023(3) 0.018(2) 0.018(2) -0.0005(19) -0.0090(19) -0.0081(19)
C62 0.026(3) 0.022(3) 0.022(2) -0.005(2) -0.009(2) -0.007(2)
C63 0.024(3) 0.032(3) 0.018(2) -0.009(2) 0.0004(19) -0.012(2)
C64 0.046(3) 0.027(3) 0.021(3) -0.002(2) -0.005(2) -0.017(2)
C65 0.056(4) 0.030(3) 0.028(3) -0.007(2) -0.010(2) -0.023(3)
C66 0.046(3) 0.044(3) 0.021(3) -0.016(2) -0.011(2) -0.015(3)
C67 0.070(4) 0.033(3) 0.024(3) -0.003(2) -0.022(3) -0.017(3)
C68 0.051(3) 0.026(3) 0.025(3) -0.003(2) -0.015(2) -0.013(2)
C69 0.021(3) 0.018(2) 0.023(2) -0.005(2) -0.0027(19) -0.0095(19)
C70 0.023(3) 0.018(3) 0.027(3) -0.008(2) 0.003(2) -0.008(2)
C71 0.023(3) 0.018(3) 0.034(3) -0.003(2) -0.003(2) -0.006(2)
C72 0.032(3) 0.030(3) 0.045(3) -0.013(3) -0.003(3) -0.002(2)
C73 0.021(3) 0.047(4) 0.053(4) -0.003(3) -0.006(3) -0.005(3)
C74 0.029(3) 0.038(3) 0.053(4) 0.003(3) -0.022(3) -0.008(2)
C75 0.023(3) 0.027(3) 0.032(3) 0.002(2) -0.011(2) -0.006(2)
C76 0.022(3) 0.015(2) 0.025(3) 0.001(2) -0.005(2) -0.007(2)
C77 0.022(3) 0.013(2) 0.021(2) -0.0019(19) -0.0038(19) -0.0081(19)
C78 0.020(3) 0.016(2) 0.019(2) 0.0030(19) -0.0090(19) -0.0082(19)
C79 0.031(3) 0.018(3) 0.021(2) 0.001(2) -0.015(2) -0.009(2)
C80 0.025(3) 0.018(2) 0.017(2) -0.0016(19) -0.0060(19) -0.008(2)
C81 0.039(3) 0.026(3) 0.015(2) -0.002(2) -0.008(2) -0.015(2)
C82 0.045(3) 0.028(3) 0.015(2) -0.008(2) 0.001(2) -0.013(2)
C83 0.022(3) 0.028(3) 0.027(3) -0.010(2) 0.002(2) -0.003(2)
C84 0.025(3) 0.030(3) 0.019(2) -0.008(2) -0.005(2) -0.007(2)
C85 0.026(3) 0.017(2) 0.015(2) -0.0038(19) -0.0060(19) -0.007(2)
C86 0.018(2) 0.019(2) 0.013(2) -0.0015(19) -0.0028(18) -0.0047(19)
C87 0.021(3) 0.044(3) 0.032(3) 0.003(3) -0.013(2) -0.007(2)
C88 0.018(3) 0.049(4) 0.041(3) 0.005(3) -0.014(2) -0.012(2)
C89 0.026(3) 0.048(3) 0.025(3) 0.003(2) -0.010(2) -0.017(2)
C90 0.045(4) 0.061(4) 0.045(3) 0.016(3) -0.018(3) -0.032(3)
C91 0.028(3) 0.029(3) 0.023(3) 0.007(2) -0.012(2) -0.011(2)
C92 0.018(3) 0.037(3) 0.024(3) -0.001(2) -0.009(2) -0.010(2)
C93 0.018(3) 0.029(3) 0.018(2) -0.005(2) -0.0041(19) -0.010(2)
C94 0.020(3) 0.032(3) 0.014(2) -0.007(2) -0.0038(19) -0.010(2)
C95 0.022(3) 0.022(3) 0.016(2) -0.0011(19) -0.0066(19) -0.010(2)
C96 0.030(3) 0.018(2) 0.019(2) -0.007(2) -0.005(2) -0.008(2)
C97 0.022(3) 0.033(3) 0.021(3) -0.014(2) -0.002(2) -0.004(2)
C98 0.042(3) 0.053(4) 0.023(3) -0.017(3) 0.003(2) -0.024(3)
C99 0.047(4) 0.060(4) 0.038(3) -0.025(3) -0.006(3) -0.026(3)
C100 0.047(4) 0.065(4) 0.033(3) -0.029(3) -0.018(3) -0.008(3)
C101 0.047(4) 0.049(4) 0.023(3) -0.011(3) -0.009(2) -0.007(3)
C102 0.028(3) 0.033(3) 0.027(3) -0.011(2) -0.004(2) -0.008(2)
O1 0.033(2) 0.039(2) 0.028(2) -0.0168(17) 0.0010(15) -0.0085(16)
O2 0.032(2) 0.038(2) 0.0343(19) -0.0132(16) -0.0163(16) -0.0096(16)
O3 0.035(2) 0.031(2) 0.0294(19) 0.0092(16) -0.0192(16) -0.0126(16)
O4 0.034(2) 0.061(3) 0.042(2) -0.028(2) 0.0069(17) -0.0114(19)
O5 0.030(2) 0.033(2) 0.036(2) -0.0085(16) -0.0215(16) -0.0067(16)
O6 0.038(2) 0.031(2) 0.034(2) 0.0115(17) -0.0239(17) -0.0153(16)
O7 0.032(2) 0.040(2) 0.0267(19) -0.0170(17) 0.0022(15) -0.0096(16)
O8 0.031(2) 0.038(2) 0.0299(19) -0.0053(16) -0.0179(15) -0.0102(16)
O9 0.032(2) 0.035(2) 0.0276(18) 0.0031(16) -0.0149(16) -0.0106(16)

loop_
_atom_type_symbol
_atom_type_description
_atom_type_scat_dispersion_real
_atom_type_scat_dispersion_imag
_atom_type_scat_source
C C 0.0033 0.0016 'International Tables Vol C Tables 4.2.6.8 and 6.1.1.4'
H H 0.0000 0.0000 'International Tables Vol C Tables 4.2.6.8 and 6.1.1.4'
O O 0.0106 0.0060 'International Tables Vol C Tables 4.2.6.8 and 6.1.1.4'
Br Br -0.2901 2.4595 'International Tables Vol C Tables 4.2.6.8 and 6.1.1.4'

loop_
_geom_angle_atom_site_label_1
_geom_angle_atom_site_label_2
_geom_angle_atom_site_label_3
_geom_angle
C28 C1 C9 122.8(4)
C28 C1 C2 129.1(4)
C9 C1 C2 108.0(4)
O1 C2 C3 127.5(4)
O1 C2 C1 127.6(4)
C3 C2 C1 104.9(4)
C4 C3 C8 121.8(4)
C4 C3 C2 128.4(4)
C8 C3 C2 109.8(4)
C3 C4 C5 117.6(5)
C3 C4 H4 121.2
C5 C4 H4 121.2
C6 C5 C4 120.9(5)
C6 C5 H5 119.5
C4 C5 H5 119.5
C5 C6 C7 121.9(5)
C5 C6 H6 119.1
C7 C6 H6 119.1
C8 C7 C6 117.8(5)
C8 C7 H7 121.1
C6 C7 H7 121.1
C7 C8 C3 120.0(4)
C7 C8 C9 132.0(4)
C3 C8 C9 108.0(4)
C10 C9 C1 118.2(4)
C10 C9 C8 132.4(4)
C1 C9 C8 109.3(4)
C9 C10 C18 119.7(4)
C9 C10 C11 132.5(4)
C18 C10 C11 107.8(4)
O2 C11 C12 125.9(4)
O2 C11 C10 128.0(4)
C12 C11 C10 106.1(4)
C13 C12 C17 121.6(4)
C13 C12 C11 129.3(4)
C17 C12 C11 109.1(4)
C12 C13 C14 118.4(4)
C12 C13 H13 120.8
C14 C13 H13 120.8
C15 C14 C13 120.6(5)
C15 C14 H14 119.7
C13 C14 H14 119.7
C14 C15 C16 121.2(5)
C14 C15 H15 119.4
C16 C15 H15 119.4
C17 C16 C15 118.7(4)
C17 C16 H16 120.6
C15 C16 H16 120.6
C16 C17 C12 119.5(4)
C16 C17 C18 131.7(4)
C12 C17 C18 108.7(4)
C27 C18 C10 121.6(4)
C27 C18 C17 130.4(4)
C10 C18 C17 108.1(4)
C20 C19 C25 120.5(5)
C20 C19 H19 119.7
C25 C19 H19 119.7
C19 C20 C21 121.0(5)
C19 C20 H20 119.5
C21 C20 H20 119.5
C23 C21 C20 118.3(5)
C23 C21 C22 120.2(5)
C20 C21 C22 121.4(5)
C21 C22 H22A 109.5
C21 C22 H22B 109.5
H22A C22 H22B 109.5
C21 C22 H22C 109.5
H22A C22 H22C 109.5
H22B C22 H22C 109.5
C24 C23 C21 120.8(4)
C24 C23 H23 119.6
C21 C23 H23 119.6
C23 C24 C25 120.9(4)
C23 C24 H24 119.6
C25 C24 H24 119.6
C24 C25 C19 118.5(4)
C24 C25 C26 122.3(4)
C19 C25 C26 119.2(4)
O3 C26 C25 121.6(4)
O3 C26 C27 119.2(4)
C25 C26 C27 119.2(4)
C18 C27 C28 119.1(4)
C18 C27 C26 121.6(4)
C28 C27 C26 119.2(4)
C1 C28 C27 118.6(4)
C1 C28 C29 121.9(4)
C27 C28 C29 119.5(4)
C34 C29 C30 118.7(4)
C34 C29 C28 121.4(4)
C30 C29 C28 119.9(4)
C29 C30 C31 120.6(5)
C29 C30 H30 119.7
C31 C30 H30 119.7
C32 C31 C30 119.1(5)
C32 C31 H31 120.5
C30 C31 H31 120.5
C31 C32 C33 121.7(4)
C31 C32 Br1 118.1(4)
C33 C32 Br1 120.1(4)
C32 C33 C34 118.3(5)
C32 C33 H33 120.8
C34 C33 H33 120.8
C29 C34 C33 121.5(5)
C29 C34 H34 119.3
C33 C34 H34 119.3
C62 C35 C43 123.1(4)
C62 C35 C36 128.6(4)
C43 C35 C36 108.2(4)
O4 C36 C37 127.1(4)
O4 C36 C35 128.0(5)
C37 C36 C35 104.9(4)
C38 C37 C42 122.0(5)
C38 C37 C36 128.2(5)
C42 C37 C36 109.8(4)
C39 C38 C37 117.9(5)
C39 C38 H38 121.0
C37 C38 H38 121.0
C38 C39 C40 120.5(5)
C38 C39 H39 119.7
C40 C39 H39 119.7
C39 C40 C41 121.7(5)
C39 C40 H40 119.1
C41 C40 H40 119.1
C42 C41 C40 117.2(5)
C42 C41 H41 121.4
C40 C41 H41 121.4
C41 C42 C37 120.6(4)
C41 C42 C43 131.2(4)
C37 C42 C43 108.1(4)
C44 C43 C35 118.2(4)
C44 C43 C42 132.9(4)
C35 C43 C42 108.9(4)
C43 C44 C52 119.5(4)
C43 C44 C45 131.7(4)
C52 C44 C45 108.8(4)
O5 C45 C44 129.2(4)
O5 C45 C46 125.4(4)
C44 C45 C46 105.4(4)
C47 C46 C51 122.4(4)
C47 C46 C45 128.4(4)
C51 C46 C45 109.2(4)
C48 C47 C46 118.0(4)
C48 C47 H47 121.0
C46 C47 H47 121.0
C47 C48 C49 120.1(4)
C47 C48 H48 119.9
C49 C48 H48 119.9
C50 C49 C48 122.2(4)
C50 C49 H49 118.9
C48 C49 H49 118.9
C49 C50 C51 118.1(4)
C49 C50 H50 121.0
C51 C50 H50 121.0
C50 C51 C46 119.2(4)
C50 C51 C52 132.3(4)
C46 C51 C52 108.5(4)
C61 C52 C44 121.7(4)
C61 C52 C51 130.2(4)
C44 C52 C51 108.1(4)
C54 C53 C59 120.7(4)
C54 C53 H53 119.7
C59 C53 H53 119.7
C53 C54 C55 120.4(4)
C53 C54 H54 119.8
C55 C54 H54 119.8
C57 C55 C54 119.0(4)
C57 C55 C56 120.1(4)
C54 C55 C56 120.9(4)
C55 C56 H56A 109.5
C55 C56 H56B 109.5
H56A C56 H56B 109.5
C55 C56 H56C 109.5
H56A C56 H56C 109.5
H56B C56 H56C 109.5
C55 C57 C58 120.6(4)
C55 C57 H57 119.7
C58 C57 H57 119.7
C59 C58 C57 120.4(4)
C59 C58 H58 119.8
C57 C58 H58 119.8
C58 C59 C53 118.9(4)
C58 C59 C60 122.0(4)
C53 C59 C60 119.2(4)
O6 C60 C59 122.2(4)
O6 C60 C61 119.0(4)
C59 C60 C61 118.8(4)
C52 C61 C62 118.6(4)
C52 C61 C60 122.2(4)
C62 C61 C60 119.2(4)
C35 C62 C61 118.9(4)
C35 C62 C63 121.1(4)
C61 C62 C63 120.0(4)
C64 C63 C68 119.9(4)
C64 C63 C62 119.9(4)
C68 C63 C62 120.1(4)
C63 C64 C65 120.2(5)
C63 C64 H64 119.9
C65 C64 H64 119.9
C66 C65 C64 118.5(5)
C66 C65 H65 120.8
C64 C65 H65 120.8
C65 C66 C67 122.5(4)
C65 C66 Br2 118.9(4)
C67 C66 Br2 118.5(4)
C68 C67 C66 118.6(5)
C68 C67 H67 120.7
C66 C67 H67 120.7
C67 C68 C63 120.2(5)
C67 C68 H68 119.9
C63 C68 H68 119.9
C96 C69 C77 122.0(4)
C96 C69 C70 129.6(4)
C77 C69 C70 108.1(4)
O7 C70 C71 127.0(4)
O7 C70 C69 127.7(4)
C71 C70 C69 105.3(4)
C72 C71 C76 122.0(5)
C72 C71 C70 127.9(5)
C76 C71 C70 110.1(4)
C73 C72 C71 117.5(5)
C73 C72 H72 121.3
C71 C72 H72 121.3
C72 C73 C74 121.2(5)
C72 C73 H73 119.4
C74 C73 H73 119.4
C75 C74 C73 121.0(5)
C75 C74 H74 119.5
C73 C74 H74 119.5
C76 C75 C74 119.0(5)
C76 C75 H75 120.5
C74 C75 H75 120.5
C75 C76 C71 119.3(4)
C75 C76 C77 132.8(4)
C71 C76 C77 107.8(4)
C78 C77 C69 118.0(4)
C78 C77 C76 133.3(4)
C69 C77 C76 108.6(4)
C77 C78 C86 120.3(4)
C77 C78 C79 131.7(4)
C86 C78 C79 108.0(4)
O8 C79 C80 125.5(4)
O8 C79 C78 128.6(4)
C80 C79 C78 105.8(4)
C81 C80 C85 122.6(4)
C81 C80 C79 128.2(4)
C85 C80 C79 109.1(4)
C82 C81 C80 117.9(4)
C82 C81 H81 121.0
C80 C81 H81 121.0
C81 C82 C83 120.1(4)
C81 C82 H82 120.0
C83 C82 H82 120.0
C84 C83 C82 121.7(4)
C84 C83 H83 119.1
C82 C83 H83 119.1
C85 C84 C83 118.8(4)
C85 C84 H84 120.6
C83 C84 H84 120.6
C84 C85 C80 118.8(4)
C84 C85 C86 133.0(4)
C80 C85 C86 108.2(4)
C95 C86 C78 121.7(4)
C95 C86 C85 129.5(4)
C78 C86 C85 108.8(4)
C88 C87 C93 119.9(5)
C88 C87 H87 120.1
C93 C87 H87 120.1
C87 C88 C89 121.2(5)
C87 C88 H88 119.4
C89 C88 H88 119.4
C91 C89 C88 118.3(5)
C91 C89 C90 120.6(5)
C88 C89 C90 121.2(5)
C89 C90 H90A 109.5
C89 C90 H90B 109.5
H90A C90 H90B 109.5
C89 C90 H90C 109.5
H90A C90 H90C 109.5
H90B C90 H90C 109.5
C92 C91 C89 121.5(4)
C92 C91 H91 119.2
C89 C91 H91 119.2
C91 C92 C93 120.0(4)
C91 C92 H92 120.0
C93 C92 H92 120.0
C92 C93 C87 119.1(4)
C92 C93 C94 122.5(4)
C87 C93 C94 118.5(4)
O9 C94 C93 122.8(4)
O9 C94 C95 119.4(4)
C93 C94 C95 117.8(4)
C86 C95 C96 118.8(4)
C86 C95 C94 120.5(4)
C96 C95 C94 120.7(4)
C69 C96 C95 119.0(4)
C69 C96 C97 121.8(4)
C95 C96 C97 119.2(4)
C102 C97 C98 117.8(4)
C102 C97 C96 121.3(4)
C98 C97 C96 120.9(4)
C99 C98 C97 121.5(5)
C99 C98 H98 119.2
C97 C98 H98 119.2
C100 C99 C98 119.0(5)
C100 C99 H99 120.5
C98 C99 H99 120.5
C99 C100 C101 121.7(5)
C99 C100 Br3 120.2(4)
C101 C100 Br3 118.1(4)
C102 C101 C100 118.4(5)
C102 C101 H101 120.8
C100 C101 H101 120.8
C97 C102 C101 121.6(5)
C97 C102 H102 119.2
C101 C102 H102 119.2

loop_
_geom_bond_atom_site_label_1
_geom_bond_atom_site_label_2
_geom_bond_distance
Br1 C32 1.900(5)
Br2 C66 1.910(4)
Br3 C100 1.902(5)
C1 C28 1.387(6)
C1 C9 1.407(6)
C1 C2 1.514(6)
C2 O1 1.208(5)
C2 C3 1.489(7)
C3 C4 1.378(7)
C3 C8 1.403(6)
C4 C5 1.398(7)
C4 H4 0.9300
C5 C6 1.371(7)
C5 H5 0.9300
C6 C7 1.392(7)
C6 H6 0.9300
C7 C8 1.390(6)
C7 H7 0.9300
C8 C9 1.481(6)
C9 C10 1.381(6)
C10 C18 1.420(6)
C10 C11 1.498(6)
C11 O2 1.226(5)
C11 C12 1.470(6)
C12 C13 1.381(6)
C12 C17 1.401(6)
C13 C14 1.386(7)
C13 H13 0.9300
C14 C15 1.378(7)
C14 H14 0.9300
C15 C16 1.393(7)
C15 H15 0.9300
C16 C17 1.384(6)
C16 H16 0.9300
C17 C18 1.482(6)
C18 C27 1.381(6)
C19 C20 1.381(7)
C19 C25 1.397(6)
C19 H19 0.9300
C20 C21 1.393(7)
C20 H20 0.9300
C21 C23 1.389(7)
C21 C22 1.510(7)
C22 H22A 0.9600
C22 H22B 0.9600
C22 H22C 0.9600
C23 C24 1.385(7)
C23 H23 0.9300
C24 C25 1.385(6)
C24 H24 0.9300
C25 C26 1.476(6)
C26 O3 1.217(5)
C26 C27 1.519(6)
C27 C28 1.413(6)
C28 C29 1.503(6)
C29 C34 1.381(6)
C29 C30 1.384(6)
C30 C31 1.388(6)
C30 H30 0.9300
C31 C32 1.368(7)
C31 H31 0.9300
C32 C33 1.380(7)
C33 C34 1.381(7)
C33 H33 0.9300
C34 H34 0.9300
C35 C62 1.377(6)
C35 C43 1.404(6)
C35 C36 1.507(7)
C36 O4 1.207(6)
C36 C37 1.496(7)
C37 C38 1.383(7)
C37 C42 1.387(7)
C38 C39 1.378(8)
C38 H38 0.9300
C39 C40 1.389(8)
C39 H39 0.9300
C40 C41 1.399(7)
C40 H40 0.9300
C41 C42 1.385(7)
C41 H41 0.9300
C42 C43 1.493(6)
C43 C44 1.391(6)
C44 C52 1.416(6)
C44 C45 1.483(6)
C45 O5 1.214(5)
C45 C46 1.495(6)
C46 C47 1.382(6)
C46 C51 1.394(6)
C47 C48 1.378(7)
C47 H47 0.9300
C48 C49 1.387(7)
C48 H48 0.9300
C49 C50 1.383(6)
C49 H49 0.9300
C50 C51 1.391(6)
C50 H50 0.9300
C51 C52 1.487(6)
C52 C61 1.390(6)
C53 C54 1.371(7)
C53 C59 1.400(6)
C53 H53 0.9300
C54 C55 1.399(7)
C54 H54 0.9300
C55 C57 1.381(7)
C55 C56 1.507(7)
C56 H56A 0.9600
C56 H56B 0.9600
C56 H56C 0.9600
C57 C58 1.388(7)
C57 H57 0.9300
C58 C59 1.384(6)
C58 H58 0.9300
C59 C60 1.482(6)
C60 O6 1.210(5)
C60 C61 1.511(6)
C61 C62 1.421(6)
C62 C63 1.502(6)
C63 C64 1.388(7)
C63 C68 1.388(7)
C64 C65 1.389(6)
C64 H64 0.9300
C65 C66 1.367(7)
C65 H65 0.9300
C66 C67 1.383(7)
C67 C68 1.379(7)
C67 H67 0.9300
C68 H68 0.9300
C69 C96 1.393(6)
C69 C77 1.430(6)
C69 C70 1.499(6)
C70 O7 1.215(5)
C70 C71 1.478(7)
C71 C72 1.386(7)
C71 C76 1.412(6)
C72 C73 1.384(8)
C72 H72 0.9300
C73 C74 1.390(8)
C73 H73 0.9300
C74 C75 1.388(7)
C74 H74 0.9300
C75 C76 1.379(6)
C75 H75 0.9300
C76 C77 1.478(6)
C77 C78 1.376(6)
C78 C86 1.411(6)
C78 C79 1.493(6)
C79 O8 1.227(5)
C79 C80 1.489(6)
C80 C81 1.386(6)
C80 C85 1.397(6)
C81 C82 1.378(7)
C81 H81 0.9300
C82 C83 1.389(7)
C82 H82 0.9300
C83 C84 1.389(6)
C83 H83 0.9300
C84 C85 1.380(6)
C84 H84 0.9300
C85 C86 1.488(6)
C86 C95 1.392(6)
C87 C88 1.380(7)
C87 C93 1.394(6)
C87 H87 0.9300
C88 C89 1.387(7)
C88 H88 0.9300
C89 C91 1.382(7)
C89 C90 1.509(7)
C90 H90A 0.9600
C90 H90B 0.9600
C90 H90C 0.9600
C91 C92 1.375(6)
C91 H91 0.9300
C92 C93 1.392(6)
C92 H92 0.9300
C93 C94 1.481(6)
C94 O9 1.217(5)
C94 C95 1.519(6)
C95 C96 1.417(6)
C96 C97 1.499(6)
C97 C102 1.374(7)
C97 C98 1.394(7)
C98 C99 1.383(7)
C98 H98 0.9300
C99 C100 1.352(8)
C99 H99 0.9300
C100 C101 1.387(8)
C101 C102 1.387(7)
C101 H101 0.9300
C102 H102 0.9300
